data_7118461
loop_
_publ_author_name
'Suzuki, Akira'
'Kondo, Kei'
'Sei, Yoshihisa'
'Akita, Munetaka'
'Yoshizawa, Michito'

_publ_section_title
;
 A fluorescent molecular capsule with a flexible polyaromatic shell for
 the detection of monoterpene compounds in water.
;
_journal_issue 15
_journal_name_full 'Chemical communications (Cambridge, England)'
_journal_page_first 3151
_journal_page_last 3154
_journal_paper_doi 10.1039/c5cc09647b
_journal_volume 52
_journal_year 2016
_chemical_formula_sum 'C77.5 H46 O10.5'
_chemical_formula_weight 1145.14
_space_group_crystal_system monoclinic
_space_group_IT_number 14
_space_group_name_Hall '-P 2ybc'
_space_group_name_H-M_alt 'P 1 21/c 1'
_symmetry_space_group_name_Hall '-P 2ybc'
_symmetry_space_group_name_H-M 'P 1 21/c 1'
_atom_sites_solution_hydrogens geom
_audit_creation_method SHELXL-2013
_audit_update_record
;
2014-07-30 deposited with the CCDC.
2016-01-14 downloaded from the CCDC.
;
_cell_angle_alpha 90
_cell_angle_beta 95.051(3)
_cell_angle_gamma 90
_cell_formula_units_Z 4
_cell_length_a 17.323(3)
_cell_length_b 22.428(4)
_cell_length_c 15.591(3)
_cell_measurement_temperature 90(2)
_cell_volume 6033.9(19)
_computing_cell_refinement 'APEX2 v2013.4-0 (Bruker AXS)'
_computing_data_collection 'Bruker Instrument Service (Bruker AXS)'
_computing_data_reduction 'SAINT v8.3C (Bruker AXS)'
_computing_molecular_graphics 'SHELXT(George Sheldrick, 2013)'
_computing_publication_material 'Generate Report (Bruker AXS)'
_computing_structure_refinement 'SHELXL-2013 (Sheldrick, 2013)'
_computing_structure_solution 'SHELXT(George Sheldrick, 2013)'
_diffrn_ambient_temperature 90(2)
_diffrn_measured_fraction_theta_full 0.549
_diffrn_measured_fraction_theta_max 0.995
_diffrn_measurement_device_type 'Bruker Turbo X-ray Source'
_diffrn_measurement_method omega_scan
_diffrn_radiation_type MoK\a
_diffrn_radiation_wavelength 0.71073
_diffrn_reflns_av_R_equivalents 0.0926
_diffrn_reflns_av_unetI/netI 0.0963
_diffrn_reflns_Laue_measured_fraction_full 0.549
_diffrn_reflns_Laue_measured_fraction_max 0.995
_diffrn_reflns_limit_h_max 16
_diffrn_reflns_limit_h_min -17
_diffrn_reflns_limit_k_max 19
_diffrn_reflns_limit_k_min -22
_diffrn_reflns_limit_l_max 15
_diffrn_reflns_limit_l_min -15
_diffrn_reflns_number 18523
_diffrn_reflns_point_group_measured_fraction_full 0.549
_diffrn_reflns_point_group_measured_fraction_max 0.995
_diffrn_reflns_theta_full 25.242
_diffrn_reflns_theta_max 20.469
_diffrn_reflns_theta_min 1.489
_diffrn_source 'rotating anode'
_exptl_absorpt_coefficient_mu 0.084
_exptl_absorpt_correction_T_max 0.993
_exptl_absorpt_correction_T_min 0.971
_exptl_absorpt_correction_type multi-scan
_exptl_crystal_density_diffrn 1.261
_exptl_crystal_F_000 2380
_exptl_crystal_size_max 0.350
_exptl_crystal_size_mid 0.140
_exptl_crystal_size_min 0.090
_refine_diff_density_max 0.927
_refine_diff_density_min -0.512
_refine_diff_density_rms 0.067
_refine_ls_extinction_method none
_refine_ls_goodness_of_fit_ref 0.938
_refine_ls_hydrogen_treatment constr
_refine_ls_matrix_type full
_refine_ls_number_parameters 783
_refine_ls_number_reflns 5991
_refine_ls_number_restraints 1322
_refine_ls_restrained_S_all 0.889
_refine_ls_R_factor_all 0.1414
_refine_ls_R_factor_gt 0.0791
_refine_ls_shift/su_max 0.001
_refine_ls_shift/su_mean 0.000
_refine_ls_structure_factor_coef Fsqd
_refine_ls_weighting_details 'w=1/[\s^2^(Fo^2^)+(0.1680P)^2^+13.5100P] where P=(Fo^2^+2Fc^2^)/3'
_refine_ls_weighting_scheme calc
_refine_ls_wR_factor_gt 0.2217
_refine_ls_wR_factor_ref 0.2674
_reflns_Friedel_coverage 0.000
_reflns_number_gt 3458
_reflns_number_total 5991
_reflns_threshold_expression 'I > 2\s(I)'
_cod_data_source_file c5cc09647b2.cif
_cod_data_source_block AS257
_cod_depositor_comments 'Adding full bibliography for 7118461.cif.'
_cod_original_cell_volume 6033.8(17)
_cod_original_formula_sum 'C77.50 H46 O10.50'
_cod_database_code 7118461
_shelx_space_group_comment
;
The symmetry employed for this shelxl refinement is uniquely defined
by the following loop, which should always be used as a source of
symmetry information in preference to the above space-group names.
They are only intended as comments.
;
_shelx_estimated_absorpt_t_min 0.971
_shelx_estimated_absorpt_t_max 0.993
_shelxl_version_number 2013-4

loop_
_space_group_symop_operation_xyz
'x, y, z'
'-x, y+1/2, -z+1/2'
'-x, -y, -z'
'x, -y-1/2, z-1/2'

loop_
_atom_site_label
_atom_site_type_symbol
_atom_site_fract_x
_atom_site_fract_y
_atom_site_fract_z
_atom_site_U_iso_or_equiv
_atom_site_adp_type
_atom_site_occupancy
_atom_site_site_symmetry_order
_atom_site_calc_flag
_atom_site_refinement_flags_posn
_atom_site_refinement_flags_adp
_atom_site_refinement_flags_occupancy
O001 O 0.6173(3) 1.26775(19) 0.2761(4) 0.0427(15) Uani 1 1 d . U .
H001 H 0.5824 1.2669 0.2351 0.064 Uiso 1 1 calc R U .
O002 O 1.0052(3) 0.72841(19) 0.4839(4) 0.0433(14) Uani 1 1 d . U .
H002 H 1.0436 0.7393 0.5168 0.065 Uiso 1 1 calc R U .
O003 O 0.9599(3) 0.93943(19) 0.4706(4) 0.0410(14) Uani 1 1 d . U .
H003 H 1.0080 0.9401 0.4832 0.061 Uiso 1 1 calc R U .
O004 O 0.7343(3) 0.34223(19) 0.3306(4) 0.0462(15) Uani 1 1 d . U .
H004 H 0.6891 0.3371 0.3075 0.069 Uiso 1 1 calc R U .
O005 O 0.9088(3) 0.49098(19) 0.4381(3) 0.0404(14) Uani 1 1 d . U .
H005 H 0.9341 0.4603 0.4536 0.061 Uiso 1 1 calc R U .
O007 O 0.8115(3) 1.1444(2) 0.4111(4) 0.0541(17) Uani 1 1 d . U .
H007 H 0.8193 1.1093 0.4284 0.081 Uiso 1 1 calc R U .
O5 O 0.9977(3) 0.4042(2) 0.5142(4) 0.0518(16) Uani 1 1 d . U .
C009 C 0.8153(4) 0.9270(3) 0.3847(5) 0.0285(15) Uani 1 1 d . U .
C00A C 0.8864(4) 0.7658(3) 0.4214(5) 0.0291(16) Uani 1 1 d . U .
C00B C 0.8156(4) 0.5839(3) 0.3720(5) 0.0314(15) Uani 1 1 d . U .
C00C C 0.7030(4) 1.0976(3) 0.3298(5) 0.0304(16) Uani 1 1 d . U .
C00D C 0.7534(4) 0.9450(3) 0.4338(5) 0.0322(16) Uani 1 1 d . U .
C00E C 0.6027(4) 1.1616(3) 0.2614(5) 0.0312(16) Uani 1 1 d . U .
C00F C 0.8612(4) 0.7031(3) 0.4046(5) 0.0298(15) Uani 1 1 d . U .
C00G C 0.7937(4) 0.5203(3) 0.3571(5) 0.0326(16) Uani 1 1 d . U .
C00H C 0.9596(4) 0.7770(3) 0.4613(5) 0.0329(17) Uani 1 1 d . U .
C00I C 0.9366(4) 0.8821(3) 0.4533(5) 0.0290(16) Uani 1 1 d . U .
C00J C 0.7134(4) 1.0004(3) 0.4128(5) 0.0310(15) Uani 1 1 d . U .
C00K C 0.8637(4) 0.8731(3) 0.4124(5) 0.0305(16) Uani 1 1 d . U .
C00L C 0.6439(4) 1.2104(3) 0.2936(5) 0.0335(17) Uani 1 1 d . U .
C00M C 0.8356(4) 0.9616(3) 0.3162(5) 0.0320(16) Uani 1 1 d . U .
C00N C 0.8529(4) 0.6153(3) 0.3108(5) 0.0335(16) Uani 1 1 d . U .
C00O C 0.8413(4) 0.4747(3) 0.3923(5) 0.0342(17) Uani 1 1 d . U .
C00P C 0.5289(4) 1.1691(3) 0.2047(5) 0.0349(16) Uani 1 1 d . U .
C00Q C 0.4602(4) 1.1819(3) 0.2407(5) 0.0382(17) Uani 1 1 d . U .
C00R C 0.8028(4) 0.6106(3) 0.4522(5) 0.0335(16) Uani 1 1 d . U .
C00S C 0.6334(4) 1.1055(3) 0.2818(5) 0.0322(17) Uani 1 1 d . U .
H00S H 0.6051 1.0713 0.2617 0.039 Uiso 1 1 calc R U .
C00T C 0.8758(4) 0.6767(3) 0.3264(5) 0.0318(16) Uani 1 1 d . U .
C00U C 0.6993(4) 0.4456(3) 0.3002(5) 0.0361(17) Uani 1 1 d . U .
C00V C 0.7377(4) 1.0360(3) 0.3457(5) 0.0307(15) Uani 1 1 d . U .
C00W C 0.7964(4) 1.0167(3) 0.2966(5) 0.0346(16) Uani 1 1 d . U .
C00X C 0.8270(4) 0.6711(3) 0.4687(5) 0.0317(16) Uani 1 1 d . U .
C00Y C 0.6525(4) 1.0180(3) 0.4627(5) 0.0385(18) Uani 1 1 d . U .
H00Y H 0.6251 1.0539 0.4489 0.046 Uiso 1 1 calc R U .
C00Z C 0.6224(4) 0.4299(3) 0.2541(5) 0.0366(16) Uani 1 1 d . U .
C010 C 0.9857(4) 0.8353(3) 0.4766(5) 0.0345(18) Uani 1 1 d . U .
H010 H 1.0365 0.8426 0.5025 0.041 Uiso 1 1 calc R U .
C011 C 0.7497(4) 0.4021(3) 0.3367(5) 0.0373(18) Uani 1 1 d . U .
C012 C 0.8397(4) 0.8144(3) 0.3972(5) 0.0303(17) Uani 1 1 d . U .
H012 H 0.7896 0.8074 0.3692 0.036 Uiso 1 1 calc R U .
C013 C 0.8150(4) 0.6963(3) 0.5505(5) 0.0403(18) Uani 1 1 d . U .
H013 H 0.8285 0.7367 0.5622 0.048 Uiso 1 1 calc R U .
C014 C 0.8191(4) 0.4158(3) 0.3819(5) 0.0373(18) Uani 1 1 d . U .
H014 H 0.8517 0.3849 0.4060 0.045 Uiso 1 1 calc R U .
C015 C 0.5542(4) 0.4502(3) 0.2868(5) 0.0381(17) Uani 1 1 d . U .
C016 C 0.7310(4) 0.9120(3) 0.5050(5) 0.0403(18) Uani 1 1 d . U .
H016 H 0.7567 0.8756 0.5202 0.048 Uiso 1 1 calc R U .
C017 C 0.5305(5) 1.1644(3) 0.1143(5) 0.0399(17) Uani 1 1 d . U .
C018 C 0.7419(4) 1.1475(3) 0.3626(5) 0.0367(18) Uani 1 1 d . U .
C019 C 0.4606(5) 1.1716(3) 0.0601(5) 0.0453(18) Uani 1 1 d . U .
C01A C 0.7686(4) 0.5790(3) 0.5180(5) 0.0395(18) Uani 1 1 d . U .
H01A H 0.7508 0.5394 0.5074 0.047 Uiso 1 1 calc R U .
C01B C 0.7247(4) 0.5051(3) 0.3098(5) 0.0352(17) Uani 1 1 d . U .
H01B H 0.6936 0.5359 0.2830 0.042 Uiso 1 1 calc R U .
C01C C 0.9127(4) 0.7068(3) 0.2620(5) 0.0407(18) Uani 1 1 d . U .
H01C H 0.9276 0.7473 0.2708 0.049 Uiso 1 1 calc R U .
C01D C 0.6181(5) 0.3925(3) 0.1818(5) 0.0424(17) Uani 1 1 d . U .
C01E C 0.7118(4) 1.2042(3) 0.3443(5) 0.0391(19) Uani 1 1 d . U .
H01E H 0.7386 1.2385 0.3671 0.047 Uiso 1 1 calc R U .
C01F C 0.5427(5) 0.3733(3) 0.1432(5) 0.0444(18) Uani 1 1 d . U .
C01G C 0.8969(5) 0.9449(3) 0.2652(5) 0.0433(18) Uani 1 1 d . U .
H01G H 0.9233 0.9083 0.2771 0.052 Uiso 1 1 calc R U .
C01H C 0.4794(5) 0.4305(3) 0.2464(5) 0.0441(18) Uani 1 1 d . U .
C01I C 0.3886(5) 1.1887(3) 0.1852(6) 0.0448(18) Uani 1 1 d . U .
C01J C 0.4549(5) 1.1885(3) 0.3309(6) 0.0456(19) Uani 1 1 d . U .
H01J H 0.5002 1.1837 0.3693 0.055 Uiso 1 1 calc R U .
C01K C 0.6849(5) 0.3736(3) 0.1423(5) 0.0493(19) Uani 1 1 d . U .
H01K H 0.7343 0.3880 0.1639 0.059 Uiso 1 1 calc R U .
C01L C 0.8218(5) 1.0520(4) 0.2274(5) 0.0472(19) Uani 1 1 d . U .
H01L H 0.7966 1.0888 0.2137 0.057 Uiso 1 1 calc R U .
C01M C 0.6000(5) 1.1533(3) 0.0749(6) 0.0486(19) Uani 1 1 d . U .
H01M H 0.6470 1.1479 0.1103 0.058 Uiso 1 1 calc R U .
C01N C 0.4637(6) 1.1668(3) -0.0312(6) 0.052(2) Uani 1 1 d . U .
H01N H 0.4174 1.1707 -0.0683 0.062 Uiso 1 1 calc R U .
C01O C 0.7851(5) 0.6634(4) 0.6105(6) 0.050(2) Uani 1 1 d . U .
H01O H 0.7799 0.6806 0.6654 0.060 Uiso 1 1 calc R U .
C01P C 0.8689(5) 0.5889(3) 0.2306(5) 0.0438(18) Uani 1 1 d . U .
H01P H 0.8534 0.5489 0.2184 0.053 Uiso 1 1 calc R U .
C01Q C 0.6328(5) 0.9845(3) 0.5296(6) 0.0490(19) Uani 1 1 d . U .
H01Q H 0.5915 0.9968 0.5618 0.059 Uiso 1 1 calc R U .
C01R C 0.7610(5) 0.6044(3) 0.5956(6) 0.049(2) Uani 1 1 d . U .
H01R H 0.7394 0.5823 0.6397 0.059 Uiso 1 1 calc R U .
C01S C 0.6736(5) 0.9312(3) 0.5519(6) 0.051(2) Uani 1 1 d . U .
H01S H 0.6606 0.9087 0.6001 0.061 Uiso 1 1 calc R U .
C01T C 0.3927(5) 1.1828(3) 0.0963(6) 0.0472(19) Uani 1 1 d . U .
H01T H 0.3463 1.1867 0.0594 0.057 Uiso 1 1 calc R U .
C01U C 0.4776(5) 0.3922(3) 0.1775(5) 0.0495(19) Uani 1 1 d . U .
H01U H 0.4287 0.3783 0.1528 0.059 Uiso 1 1 calc R U .
C01V C 0.5524(5) 0.4883(3) 0.3601(5) 0.0469(19) Uani 1 1 d . U .
H01V H 0.6001 0.5013 0.3887 0.056 Uiso 1 1 calc R U .
C01W C 0.3170(5) 1.2063(3) 0.3078(6) 0.053(2) Uani 1 1 d . U .
H01W H 0.2690 1.2137 0.3309 0.064 Uiso 1 1 calc R U .
C01X C 0.4115(5) 0.4502(4) 0.2840(6) 0.054(2) Uani 1 1 d . U .
H01X H 0.3626 0.4370 0.2587 0.065 Uiso 1 1 calc R U .
C01Y C 0.3201(5) 1.2004(4) 0.2222(6) 0.055(2) Uani 1 1 d . U .
H01Y H 0.2735 1.2043 0.1857 0.066 Uiso 1 1 calc R U .
C01Z C 0.4853(5) 0.5065(4) 0.3906(6) 0.052(2) Uani 1 1 d . U .
H01Z H 0.4871 0.5332 0.4380 0.063 Uiso 1 1 calc R U .
C020 C 0.9274(5) 0.6794(4) 0.1877(6) 0.054(2) Uani 1 1 d . U .
H020 H 0.9529 0.7006 0.1457 0.065 Uiso 1 1 calc R U .
C022 C 0.6069(6) 0.3141(4) 0.0393(6) 0.062(2) Uani 1 1 d . U .
H022 H 0.6037 0.2867 -0.0074 0.074 Uiso 1 1 calc R U .
C023 C 0.3862(5) 1.2014(3) 0.3632(6) 0.051(2) Uani 1 1 d . U .
H023 H 0.3847 1.2072 0.4234 0.062 Uiso 1 1 calc R U .
C024 C 0.4126(5) 0.4863(4) 0.3528(6) 0.058(2) Uani 1 1 d . U .
H024 H 0.3658 0.4980 0.3756 0.069 Uiso 1 1 calc R U .
C025 C 0.6010(5) 1.1502(3) -0.0132(6) 0.055(2) Uani 1 1 d . U .
H025 H 0.6481 1.1436 -0.0387 0.066 Uiso 1 1 calc R U .
C026 C 0.5418(6) 0.3327(4) 0.0716(6) 0.058(2) Uani 1 1 d . U .
H026 H 0.4934 0.3184 0.0464 0.069 Uiso 1 1 calc R U .
C027 C 0.9053(5) 0.6196(4) 0.1723(6) 0.055(2) Uani 1 1 d . U .
H027 H 0.9162 0.6009 0.1201 0.066 Uiso 1 1 calc R U .
C028 C 0.9183(5) 0.9799(4) 0.2001(6) 0.057(2) Uani 1 1 d . U .
H028 H 0.9591 0.9675 0.1671 0.069 Uiso 1 1 calc R U .
C029 C 0.8804(5) 1.0345(4) 0.1813(6) 0.058(2) Uani 1 1 d . U .
H029 H 0.8960 1.0591 0.1362 0.070 Uiso 1 1 calc R U .
C02A C 0.6798(6) 0.3348(4) 0.0736(6) 0.059(2) Uani 1 1 d . U .
H02A H 0.7255 0.3220 0.0494 0.071 Uiso 1 1 calc R U .
C02B C 0.5308(6) 1.1570(4) -0.0646(6) 0.057(2) Uani 1 1 d . U .
H02B H 0.5312 1.1544 -0.1253 0.068 Uiso 1 1 calc R U .
O1 O 0.1124(3) 0.9504(2) 0.5065(4) 0.0477(15) Uani 1 1 d . U .
O2 O 0.1020(5) 0.7538(4) 0.6184(6) 0.112(3) Uiso 1 1 d . U .
O3 O 0.1420(8) 0.6939(7) 0.7757(10) 0.212(5) Uiso 1 1 d . U .
C1 C 0.1373(8) 0.9544(6) 0.4239(9) 0.114(4) Uani 1 1 d . U .
C2 C 0.1058(8) 0.9241(6) 0.3288(9) 0.116(4) Uani 1 1 d . U .
C3 C 0.0977(17) 0.7324(14) 0.721(2) 0.285(10) Uiso 1 1 d . U .
O4 O 0.8436(14) 0.2578(12) 0.0425(17) 0.188(9) Uiso 0.5 1 d . U P
C4 C 0.848(2) 0.2145(19) 0.125(3) 0.197(13) Uiso 0.5 1 d . U P

loop_
_atom_site_aniso_label
_atom_site_aniso_U_11
_atom_site_aniso_U_22
_atom_site_aniso_U_33
_atom_site_aniso_U_23
_atom_site_aniso_U_13
_atom_site_aniso_U_12
O001 0.043(3) 0.018(3) 0.063(4) 0.002(2) -0.019(3) 0.003(2)
O002 0.040(3) 0.023(3) 0.063(4) 0.001(3) -0.017(3) 0.006(2)
O003 0.038(3) 0.018(3) 0.064(4) -0.007(2) -0.013(3) 0.001(2)
O004 0.051(3) 0.017(3) 0.068(4) -0.004(3) -0.009(3) -0.006(2)
O005 0.040(3) 0.022(3) 0.056(4) 0.001(3) -0.014(3) 0.002(2)
O007 0.043(3) 0.025(3) 0.088(5) 0.003(3) -0.025(3) -0.002(2)
O5 0.045(3) 0.029(3) 0.077(4) 0.003(3) -0.018(3) 0.003(2)
C009 0.034(3) 0.019(3) 0.032(3) -0.003(3) -0.004(3) -0.001(3)
C00A 0.033(3) 0.021(3) 0.032(4) -0.003(3) -0.003(3) 0.001(3)
C00B 0.033(3) 0.022(3) 0.037(3) 0.000(3) -0.008(3) 0.000(3)
C00C 0.031(3) 0.021(3) 0.037(4) 0.005(3) -0.003(3) -0.002(3)
C00D 0.041(3) 0.020(3) 0.034(4) 0.000(3) -0.005(3) -0.001(3)
C00E 0.030(3) 0.022(3) 0.040(4) 0.002(3) -0.003(3) 0.001(3)
C00F 0.029(3) 0.021(3) 0.038(3) -0.001(3) -0.006(3) 0.002(3)
C00G 0.040(3) 0.024(3) 0.033(4) 0.002(3) -0.003(3) -0.002(3)
C00H 0.034(3) 0.023(3) 0.041(4) 0.001(3) 0.001(3) 0.005(3)
C00I 0.037(3) 0.016(3) 0.033(4) 0.002(3) -0.002(3) -0.002(3)
C00J 0.034(3) 0.020(3) 0.037(4) -0.001(3) -0.005(3) -0.001(3)
C00K 0.037(3) 0.021(3) 0.033(4) 0.001(3) -0.002(3) -0.001(3)
C00L 0.033(4) 0.021(3) 0.045(4) 0.005(3) -0.004(3) 0.001(3)
C00M 0.041(4) 0.022(3) 0.031(4) -0.001(3) -0.002(3) 0.001(3)
C00N 0.042(4) 0.022(3) 0.035(3) -0.001(3) -0.007(3) -0.004(3)
C00O 0.038(4) 0.025(3) 0.038(4) -0.005(3) -0.002(3) -0.004(3)
C00P 0.038(3) 0.023(3) 0.042(3) 0.002(3) -0.004(3) 0.000(3)
C00Q 0.039(3) 0.026(3) 0.048(4) -0.002(3) -0.006(3) 0.000(3)
C00R 0.036(4) 0.023(3) 0.041(3) 0.001(3) -0.003(3) 0.000(3)
C00S 0.034(4) 0.022(3) 0.039(4) 0.003(3) -0.003(3) -0.002(3)
C00T 0.036(4) 0.022(3) 0.036(3) 0.002(3) -0.006(3) -0.001(3)
C00U 0.046(3) 0.025(3) 0.036(4) -0.001(3) -0.004(3) -0.005(3)
C00V 0.035(3) 0.020(3) 0.036(4) 0.000(3) -0.004(3) -0.003(3)
C00W 0.042(4) 0.024(3) 0.037(4) 0.004(3) -0.001(3) 0.000(3)
C00X 0.030(3) 0.024(3) 0.039(3) 0.000(3) -0.005(3) -0.001(3)
C00Y 0.046(4) 0.026(3) 0.043(4) 0.003(3) 0.003(3) 0.002(3)
C00Z 0.050(3) 0.022(3) 0.036(4) 0.004(3) -0.007(3) -0.006(3)
C010 0.035(4) 0.024(3) 0.043(4) -0.004(3) -0.003(3) 0.002(3)
C011 0.045(4) 0.022(3) 0.044(4) -0.005(3) 0.000(3) -0.008(3)
C012 0.033(4) 0.023(3) 0.034(4) -0.004(3) -0.006(3) -0.003(3)
C013 0.046(4) 0.026(3) 0.048(4) -0.008(3) 0.000(3) -0.002(3)
C014 0.041(4) 0.023(3) 0.046(4) -0.002(3) -0.005(3) 0.000(3)
C015 0.048(3) 0.026(3) 0.038(4) 0.010(3) -0.011(3) -0.003(3)
C016 0.047(4) 0.030(4) 0.044(4) 0.009(3) 0.003(3) 0.004(3)
C017 0.053(4) 0.023(3) 0.041(3) 0.003(3) -0.008(3) -0.004(3)
C018 0.033(4) 0.025(3) 0.050(4) 0.001(3) -0.009(3) 0.000(3)
C019 0.061(4) 0.030(3) 0.042(4) 0.005(3) -0.010(3) -0.003(3)
C01A 0.049(4) 0.027(3) 0.042(4) 0.004(3) 0.002(3) -0.003(3)
C01B 0.042(4) 0.024(3) 0.038(4) 0.000(3) -0.004(3) -0.002(3)
C01C 0.055(4) 0.024(3) 0.042(4) 0.002(3) 0.002(3) -0.007(3)
C01D 0.058(4) 0.026(3) 0.041(4) 0.004(3) -0.008(3) -0.006(3)
C01E 0.038(4) 0.023(3) 0.054(4) 0.008(3) -0.008(3) -0.004(3)
C01F 0.060(4) 0.028(3) 0.042(4) 0.005(3) -0.014(3) -0.010(3)
C01G 0.054(4) 0.034(4) 0.042(4) 0.004(3) 0.007(3) 0.005(3)
C01H 0.048(3) 0.033(4) 0.048(4) 0.012(3) -0.013(3) -0.003(3)
C01I 0.043(3) 0.032(3) 0.057(4) 0.002(3) -0.006(3) 0.001(3)
C01J 0.046(4) 0.039(4) 0.051(4) 0.001(4) 0.003(3) -0.001(3)
C01K 0.063(4) 0.037(4) 0.046(4) -0.001(3) -0.003(4) -0.004(3)
C01L 0.058(4) 0.040(4) 0.045(4) 0.011(3) 0.011(3) 0.007(3)
C01M 0.065(4) 0.035(4) 0.045(4) 0.004(4) 0.001(4) 0.001(4)
C01N 0.071(4) 0.037(4) 0.044(4) 0.004(4) -0.011(4) -0.002(4)
C01O 0.060(4) 0.043(4) 0.046(4) -0.006(3) 0.004(4) -0.007(3)
C01P 0.062(4) 0.026(3) 0.043(4) -0.004(3) 0.001(3) -0.004(3)
C01Q 0.054(4) 0.041(4) 0.054(4) 0.004(4) 0.016(4) 0.004(3)
C01R 0.060(4) 0.041(4) 0.048(4) 0.000(3) 0.006(4) -0.009(3)
C01S 0.061(4) 0.039(4) 0.055(4) 0.010(4) 0.015(4) 0.005(3)
C01T 0.052(4) 0.031(4) 0.055(4) 0.007(4) -0.016(3) -0.004(3)
C01U 0.057(4) 0.036(4) 0.051(4) 0.007(3) -0.020(4) -0.009(3)
C01V 0.058(4) 0.034(4) 0.047(4) 0.008(3) -0.008(4) 0.002(3)
C01W 0.042(4) 0.045(4) 0.074(4) 0.002(4) 0.007(4) -0.002(3)
C01X 0.050(4) 0.045(4) 0.064(5) 0.019(3) -0.009(4) -0.004(3)
C01Y 0.042(4) 0.050(4) 0.071(4) 0.007(4) -0.007(4) 0.002(4)
C01Z 0.060(4) 0.039(4) 0.056(4) 0.009(3) -0.003(4) 0.008(3)
C020 0.073(5) 0.042(4) 0.048(4) 0.001(4) 0.010(4) -0.009(4)
C022 0.085(5) 0.050(4) 0.047(4) -0.003(4) -0.010(4) -0.002(4)
C023 0.052(4) 0.039(4) 0.063(4) -0.003(4) 0.005(3) -0.003(4)
C024 0.056(4) 0.050(4) 0.066(5) 0.015(4) -0.001(4) 0.009(4)
C025 0.075(4) 0.039(4) 0.052(4) -0.001(4) 0.006(4) -0.006(4)
C026 0.077(4) 0.044(4) 0.048(4) -0.001(3) -0.022(4) -0.009(4)
C027 0.080(5) 0.041(4) 0.044(4) -0.007(3) 0.009(4) -0.008(4)
C028 0.067(4) 0.051(4) 0.057(4) 0.006(4) 0.021(4) 0.009(3)
C029 0.069(5) 0.049(4) 0.059(5) 0.013(4) 0.019(4) 0.013(4)
C02A 0.082(4) 0.048(4) 0.048(4) -0.001(4) 0.001(4) -0.001(4)
C02B 0.080(5) 0.043(4) 0.047(4) -0.004(4) -0.001(4) -0.006(4)
O1 0.044(3) 0.029(3) 0.066(4) 0.002(3) -0.010(3) -0.003(2)
C1 0.123(7) 0.109(7) 0.108(6) -0.002(6) 0.009(6) -0.001(6)
C2 0.127(9) 0.119(9) 0.103(7) -0.008(7) 0.018(7) -0.009(7)

loop_
_atom_type_symbol
_atom_type_description
_atom_type_scat_dispersion_real
_atom_type_scat_dispersion_imag
_atom_type_scat_source
C C 0.0033 0.0016 'International Tables Vol C Tables 4.2.6.8 and 6.1.1.4'
H H 0.0000 0.0000 'International Tables Vol C Tables 4.2.6.8 and 6.1.1.4'
O O 0.0106 0.0060 'International Tables Vol C Tables 4.2.6.8 and 6.1.1.4'

loop_
_geom_angle_atom_site_label_1
_geom_angle_atom_site_label_2
_geom_angle_atom_site_label_3
_geom_angle
C00L O001 H001 109.5
C00H O002 H002 109.5
C00I O003 H003 109.5
C011 O004 H004 109.5
C00O O005 H005 109.5
C018 O007 H007 109.5
C00M C009 C00D 120.5(6)
C00M C009 C00K 119.6(7)
C00D C009 C00K 119.7(6)
C00H C00A C012 117.9(6)
C00H C00A C00F 119.5(6)
C012 C00A C00F 122.6(6)
C00N C00B C00R 120.7(6)
C00N C00B C00G 120.3(7)
C00R C00B C00G 118.9(7)
C00S C00C C018 118.1(6)
C00S C00C C00V 121.6(6)
C018 C00C C00V 120.3(6)
C016 C00D C009 122.9(7)
C016 C00D C00J 117.8(7)
C009 C00D C00J 119.3(7)
C00L C00E C00S 117.4(6)
C00L C00E C00P 120.9(6)
C00S C00E C00P 121.7(6)
C00T C00F C00X 121.7(6)
C00T C00F C00A 118.7(7)
C00X C00F C00A 119.6(7)
C01B C00G C00O 118.7(6)
C01B C00G C00B 120.8(6)
C00O C00G C00B 120.4(6)
O002 C00H C00A 117.1(6)
O002 C00H C010 121.9(6)
C00A C00H C010 121.1(6)
O003 C00I C010 119.9(6)
O003 C00I C00K 118.2(6)
C010 C00I C00K 121.9(6)
C00V C00J C00Y 122.3(6)
C00V C00J C00D 119.1(7)
C00Y C00J C00D 118.7(7)
C00I C00K C012 117.7(6)
C00I C00K C009 118.5(6)
C012 C00K C009 123.8(6)
C01E C00L C00E 121.5(6)
C01E C00L O001 117.6(6)
C00E C00L O001 120.9(6)
C009 C00M C01G 122.0(7)
C009 C00M C00W 119.9(7)
C01G C00M C00W 118.0(7)
C00B C00N C01P 121.9(7)
C00B C00N C00T 120.2(7)
C01P C00N C00T 117.9(7)
O005 C00O C014 122.3(6)
O005 C00O C00G 117.3(6)
C014 C00O C00G 120.3(6)
C00Q C00P C017 120.6(7)
C00Q C00P C00E 120.1(7)
C017 C00P C00E 119.3(7)
C00P C00Q C01J 123.5(7)
C00P C00Q C01I 119.8(7)
C01J C00Q C01I 116.7(8)
C01A C00R C00B 122.3(7)
C01A C00R C00X 118.4(7)
C00B C00R C00X 119.3(7)
C00C C00S C00E 122.8(6)
C00C C00S H00S 118.6
C00E C00S H00S 118.6
C00F C00T C01C 123.2(7)
C00F C00T C00N 118.7(7)
C01C C00T C00N 118.1(7)
C011 C00U C01B 116.1(6)
C011 C00U C00Z 121.9(6)
C01B C00U C00Z 122.0(6)
C00W C00V C00J 120.7(6)
C00W C00V C00C 119.3(6)
C00J C00V C00C 119.8(7)
C00V C00W C00M 120.4(7)
C00V C00W C01L 121.8(7)
C00M C00W C01L 117.8(7)
C00F C00X C013 122.5(7)
C00F C00X C00R 119.3(7)
C013 C00X C00R 118.1(7)
C01Q C00Y C00J 121.2(7)
C01Q C00Y H00Y 119.4
C00J C00Y H00Y 119.4
C01D C00Z C015 120.0(7)
C01D C00Z C00U 120.5(7)
C015 C00Z C00U 119.3(7)
C00I C010 C00H 119.0(6)
C00I C010 H010 120.5
C00H C010 H010 120.5
C014 C011 O004 114.2(6)
C014 C011 C00U 122.7(6)
O004 C011 C00U 123.0(6)
C00A C012 C00K 122.5(6)
C00A C012 H012 118.7
C00K C012 H012 118.7
C01O C013 C00X 120.3(7)
C01O C013 H013 119.8
C00X C013 H013 119.8
C011 C014 C00O 119.7(7)
C011 C014 H014 120.1
C00O C014 H014 120.1
C00Z C015 C01V 124.3(7)
C00Z C015 C01H 119.3(7)
C01V C015 C01H 116.4(8)
C01S C016 C00D 121.5(7)
C01S C016 H016 119.3
C00D C016 H016 119.3
C00P C017 C01M 122.3(7)
C00P C017 C019 119.5(8)
C01M C017 C019 118.2(8)
O007 C018 C00C 122.7(6)
O007 C018 C01E 117.0(6)
C00C C018 C01E 120.2(6)
C01T C019 C017 119.5(8)
C01T C019 C01N 122.0(8)
C017 C019 C01N 118.5(8)
C01R C01A C00R 121.1(7)
C01R C01A H01A 119.4
C00R C01A H01A 119.4
C00G C01B C00U 122.3(7)
C00G C01B H01B 118.9
C00U C01B H01B 118.9
C020 C01C C00T 121.5(7)
C020 C01C H01C 119.3
C00T C01C H01C 119.3
C00Z C01D C01K 122.7(7)
C00Z C01D C01F 119.4(8)
C01K C01D C01F 117.9(7)
C00L C01E C018 119.9(7)
C00L C01E H01E 120.0
C018 C01E H01E 120.0
C01U C01F C026 123.4(8)
C01U C01F C01D 119.5(7)
C026 C01F C01D 117.1(8)
C028 C01G C00M 121.8(8)
C028 C01G H01G 119.1
C00M C01G H01G 119.1
C01U C01H C01X 123.5(8)
C01U C01H C015 119.1(8)
C01X C01H C015 117.4(8)
C01Y C01I C01T 123.2(8)
C01Y C01I C00Q 119.2(8)
C01T C01I C00Q 117.6(8)
C023 C01J C00Q 121.3(8)
C023 C01J H01J 119.3
C00Q C01J H01J 119.3
C02A C01K C01D 121.8(8)
C02A C01K H01K 119.1
C01D C01K H01K 119.1
C029 C01L C00W 122.2(8)
C029 C01L H01L 118.9
C00W C01L H01L 118.9
C025 C01M C017 121.7(8)
C025 C01M H01M 119.2
C017 C01M H01M 119.2
C02B C01N C019 120.7(8)
C02B C01N H01N 119.7
C019 C01N H01N 119.7
C013 C01O C01R 122.4(8)
C013 C01O H01O 118.8
C01R C01O H01O 118.8
C027 C01P C00N 121.2(7)
C027 C01P H01P 119.4
C00N C01P H01P 119.4
C00Y C01Q C01S 120.2(8)
C00Y C01Q H01Q 119.9
C01S C01Q H01Q 119.9
C01A C01R C01O 119.6(8)
C01A C01R H01R 120.2
C01O C01R H01R 120.2
C016 C01S C01Q 120.7(8)
C016 C01S H01S 119.7
C01Q C01S H01S 119.7
C019 C01T C01I 123.0(8)
C019 C01T H01T 118.5
C01I C01T H01T 118.5
C01F C01U C01H 122.7(8)
C01F C01U H01U 118.6
C01H C01U H01U 118.6
C01Z C01V C015 122.7(8)
C01Z C01V H01V 118.7
C015 C01V H01V 118.7
C01Y C01W C023 119.4(9)
C01Y C01W H01W 120.3
C023 C01W H01W 120.3
C024 C01X C01H 124.1(8)
C024 C01X H01X 118.0
C01H C01X H01X 118.0
C01W C01Y C01I 122.6(8)
C01W C01Y H01Y 118.7
C01I C01Y H01Y 118.7
C01V C01Z C024 121.0(9)
C01V C01Z H01Z 119.5
C024 C01Z H01Z 119.5
C01C C020 C027 120.6(8)
C01C C020 H020 119.7
C027 C020 H020 119.7
C026 C022 C02A 120.8(9)
C026 C022 H022 119.6
C02A C022 H022 119.6
C01J C023 C01W 120.7(9)
C01J C023 H023 119.7
C01W C023 H023 119.7
C01X C024 C01Z 118.3(9)
C01X C024 H024 120.8
C01Z C024 H024 120.8
C01M C025 C02B 118.5(9)
C01M C025 H025 120.7
C02B C025 H025 120.7
C022 C026 C01F 122.4(8)
C022 C026 H026 118.8
C01F C026 H026 118.8
C01P C027 C020 120.7(8)
C01P C027 H027 119.7
C020 C027 H027 119.7
C01G C028 C029 120.3(9)
C01G C028 H028 119.9
C029 C028 H028 119.9
C01L C029 C028 120.0(8)
C01L C029 H029 120.0
C028 C029 H029 120.0
C01K C02A C022 119.8(9)
C01K C02A H02A 120.1
C022 C02A H02A 120.1
C01N C02B C025 122.4(9)
C01N C02B H02B 118.8
C025 C02B H02B 118.8
O1 C1 C2 133.3(11)
O3 C3 O2 134(2)

loop_
_geom_bond_atom_site_label_1
_geom_bond_atom_site_label_2
_geom_bond_distance
O001 C00L 1.385(8)
O001 H001 0.8400
O002 C00H 1.374(8)
O002 H002 0.8400
O003 C00I 1.366(8)
O003 H003 0.8400
O004 C011 1.371(8)
O004 H004 0.8400
O005 C00O 1.364(8)
O005 H005 0.8400
O007 C018 1.367(8)
O007 H007 0.8400
C009 C00M 1.390(10)
C009 C00D 1.428(10)
C009 C00K 1.513(9)
C00A C00H 1.385(10)
C00A C012 1.389(9)
C00A C00F 1.488(9)
C00B C00N 1.390(10)
C00B C00R 1.420(10)
C00B C00G 1.490(10)
C00C C00S 1.374(9)
C00C C018 1.381(9)
C00C C00V 1.517(9)
C00D C016 1.417(10)
C00D C00J 1.447(10)
C00E C00L 1.376(9)
C00E C00S 1.392(9)
C00E C00P 1.499(10)
C00F C00T 1.399(10)
C00F C00X 1.404(10)
C00G C01B 1.390(10)
C00G C00O 1.396(10)
C00H C010 1.398(9)
C00I C010 1.380(9)
C00I C00K 1.378(9)
C00J C00V 1.410(10)
C00J C00Y 1.420(10)
C00K C012 1.394(9)
C00L C01E 1.366(10)
C00M C01G 1.431(10)
C00M C00W 1.430(10)
C00N C01P 1.432(11)
C00N C00T 1.450(10)
C00O C014 1.381(9)
C00P C00Q 1.390(10)
C00P C017 1.416(11)
C00Q C01J 1.425(11)
C00Q C01I 1.457(11)
C00R C01A 1.418(10)
C00R C00X 1.438(10)
C00S H00S 0.9500
C00T C01C 1.408(10)
C00U C011 1.397(10)
C00U C01B 1.408(10)
C00U C00Z 1.500(10)
C00V C00W 1.396(10)
C00W C01L 1.437(11)
C00X C013 1.426(10)
C00Y C01Q 1.353(10)
C00Y H00Y 0.9500
C00Z C01D 1.402(11)
C00Z C015 1.403(10)
C010 H010 0.9500
C011 C014 1.374(10)
C012 H012 0.9500
C013 C01O 1.331(11)
C013 H013 0.9500
C014 H014 0.9500
C015 C01V 1.429(11)
C015 C01H 1.459(10)
C016 C01S 1.355(10)
C016 H016 0.9500
C017 C01M 1.421(11)
C017 C019 1.423(11)
C018 C01E 1.394(10)
C019 C01T 1.373(11)
C019 C01N 1.433(12)
C01A C01R 1.354(11)
C01A H01A 0.9500
C01B H01B 0.9500
C01C C020 1.355(11)
C01C H01C 0.9500
C01D C01K 1.422(11)
C01D C01F 1.456(11)
C01E H01E 0.9500
C01F C01U 1.358(11)
C01F C026 1.439(12)
C01G C028 1.361(11)
C01G H01G 0.9500
C01H C01U 1.374(11)
C01H C01X 1.429(11)
C01I C01Y 1.389(11)
C01I C01T 1.401(11)
C01J C023 1.363(11)
C01J H01J 0.9500
C01K C02A 1.376(11)
C01K H01K 0.9500
C01L C029 1.354(11)
C01L H01L 0.9500
C01M C025 1.378(11)
C01M H01M 0.9500
C01N C02B 1.334(11)
C01N H01N 0.9500
C01O C01R 1.403(11)
C01O H01O 0.9500
C01P C027 1.340(11)
C01P H01P 0.9500
C01Q C01S 1.416(11)
C01Q H01Q 0.9500
C01R H01R 0.9500
C01S H01S 0.9500
C01T H01T 0.9500
C01U H01U 0.9500
C01V C01Z 1.357(11)
C01V H01V 0.9500
C01W C01Y 1.347(12)
C01W C023 1.418(12)
C01W H01W 0.9500
C01X C024 1.342(12)
C01X H01X 0.9500
C01Y H01Y 0.9500
C01Z C024 1.417(12)
C01Z H01Z 0.9500
C020 C027 1.409(11)
C020 H020 0.9500
C022 C026 1.342(12)
C022 C02A 1.406(12)
C022 H022 0.9500
C023 H023 0.9500
C024 H024 0.9500
C025 C02B 1.403(12)
C025 H025 0.9500
C026 H026 0.9500
C027 H027 0.9500
C028 C029 1.409(11)
C028 H028 0.9500
C029 H029 0.9500
C02A H02A 0.9500
C02B H02B 0.9500
O1 C1 1.396(14)
O2 C3 1.68(3)
O3 C3 1.40(3)
C1 C2 1.679(18)
O4 C4 1.61(4)

loop_
_cod_changelog_entry_id
_cod_changelog_entry_author
_cod_changelog_entry_date
_cod_changelog_entry_text
1 'Vaitkus, Antanas' 2024-11-16T00:18:53+02:00
;
 Replaced the '\/Y' character sequence with the backslash character ('\')
 in multiple data values.
;
